data_2220889
loop_
_publ_author_name
'Khawar Rauf, M.'
'Bolte, Michael'
'Rauf, Abdur'

_publ_section_title
;
 1-(3-Chlorophenyl)-3-(2,6-dichlorobenzoyl)thiourea
;
_journal_coeditor_code PV2127
_journal_issue 2
_journal_name_full 'Acta Crystallographica Section E'
_journal_page_first o234
_journal_paper_doi 10.1107/S1600536808043444
_journal_volume 65
_journal_year 2009
_chemical_formula_iupac 'C14 H9 Cl3 N2 O S'
_chemical_formula_moiety 'C14 H9 Cl3 N2 O S'
_chemical_formula_sum 'C14 H9 Cl3 N2 O S'
_chemical_formula_weight 359.64
_chemical_name_systematic
;
1-(3-Chlorophenyl)-3-(2,6-dichlorobenzoyl)thiourea
;
_space_group_IT_number 14
_symmetry_cell_setting monoclinic
_symmetry_space_group_name_Hall '-P 2ybc'
_symmetry_space_group_name_H-M 'P 1 21/c 1'
_atom_sites_solution_hydrogens geom
_atom_sites_solution_primary direct
_atom_sites_solution_secondary difmap
_audit_creation_method SHELXL-97
_cell_angle_alpha 90.00
_cell_angle_beta 99.942(3)
_cell_angle_gamma 90.00
_cell_formula_units_Z 4
_cell_length_a 10.6589(5)
_cell_length_b 11.2114(5)
_cell_length_c 13.2919(6)
_cell_measurement_reflns_used 37695
_cell_measurement_temperature 173(2)
_cell_measurement_theta_max 31.2
_cell_measurement_theta_min 3.7
_cell_volume 1564.54(12)
_computing_cell_refinement 'X-AREA (Stoe & Cie, 2001)'
_computing_data_collection 'X-AREA (Stoe & Cie, 2001)'
_computing_data_reduction 'X-AREA (Stoe & Cie, 2001)'
_computing_molecular_graphics 'PLATON (Spek, 2003) and XP in SHELXTL-Plus (Sheldrick, 2008)'
_computing_publication_material 'PLATON (Spek, 2003) and SHELXL97 (Sheldrick, 2008)'
_computing_structure_refinement 'SHELXL97 (Sheldrick, 2008)'
_computing_structure_solution 'SHELXS97 (Sheldrick, 2008)'
_diffrn_ambient_temperature 173(2)
_diffrn_measured_fraction_theta_full 0.997
_diffrn_measured_fraction_theta_max 0.990
_diffrn_measurement_device_type 'Stoe IPDS-II two-circle'
_diffrn_measurement_method \w
_diffrn_radiation_monochromator graphite
_diffrn_radiation_source 'fine-focus sealed tube'
_diffrn_radiation_type MoK\a
_diffrn_radiation_wavelength 0.71073
_diffrn_reflns_av_R_equivalents 0.0461
_diffrn_reflns_av_sigmaI/netI 0.0188
_diffrn_reflns_limit_h_max 15
_diffrn_reflns_limit_h_min -15
_diffrn_reflns_limit_k_max 16
_diffrn_reflns_limit_k_min -16
_diffrn_reflns_limit_l_max 19
_diffrn_reflns_limit_l_min -19
_diffrn_reflns_number 39690
_diffrn_reflns_theta_full 25.00
_diffrn_reflns_theta_max 31.30
_diffrn_reflns_theta_min 3.60
_diffrn_standards_number 0
_exptl_absorpt_coefficient_mu 0.717
_exptl_absorpt_correction_T_max 0.7385
_exptl_absorpt_correction_T_min 0.7293
_exptl_absorpt_correction_type multi-scan
_exptl_absorpt_process_details '(MULABS; Spek, 2003; Blessing, 1995)'
_exptl_crystal_colour colourless
_exptl_crystal_density_diffrn 1.527
_exptl_crystal_density_method 'not measured'
_exptl_crystal_description block
_exptl_crystal_F_000 728
_exptl_crystal_size_max 0.47
_exptl_crystal_size_mid 0.47
_exptl_crystal_size_min 0.45
_refine_diff_density_max 0.651
_refine_diff_density_min -0.662
_refine_ls_extinction_coef 0.0111(12)
_refine_ls_extinction_expression Fc^*^=kFc[1+0.001xFc^2^\l^3^/sin(2\q)]^-1/4^
_refine_ls_extinction_method 'SHELXL97 (Sheldrick, 2008)'
_refine_ls_goodness_of_fit_ref 1.061
_refine_ls_hydrogen_treatment mixed
_refine_ls_matrix_type full
_refine_ls_number_parameters 199
_refine_ls_number_reflns 5066
_refine_ls_number_restraints 0
_refine_ls_restrained_S_all 1.061
_refine_ls_R_factor_all 0.0405
_refine_ls_R_factor_gt 0.0369
_refine_ls_shift/su_max 0.001
_refine_ls_shift/su_mean 0.000
_refine_ls_structure_factor_coef Fsqd
_refine_ls_weighting_details 'calc w=1/[\s^2^(Fo^2^)+(0.0404P)^2^+0.9365P] where P=(Fo^2^+2Fc^2^)/3'
_refine_ls_weighting_scheme calc
_refine_ls_wR_factor_gt 0.0917
_refine_ls_wR_factor_ref 0.0938
_reflns_number_gt 4674
_reflns_number_total 5066
_reflns_threshold_expression I>2\s(I)
_cod_data_source_file pv2127.cif
_cod_data_source_block I
_cod_depositor_comments
;
The following automatic conversions were performed:
'_symmetry_cell_setting' value 'Monoclinic' changed to 'monoclinic'
according to '/home/saulius/struct/CIF-dictionaries/cif_core.dic'
dictionary named 'cif_core.dic' version 2.4.1 from 2010-06-29.

Automatic conversion script
Id: cif_fix_enum 1527 2010-12-29 10:47:43Z saulius 

The following automatic conversions were performed:

'_symmetry_cell_setting' value 'Monoclinic' changed to 'monoclinic'
according to /home/saulius/struct/CIF-dictionaries/cif_core.dic
dictionary named 'cif_core.dic' version 2.4.1 from 2010-06-29.

Automatic conversion script
Id: cif_fix_values 1715 2011-07-08 13:25:40Z adriana 
;
_cod_original_cell_volume 1564.55(12)
_cod_original_sg_symbol_H-M 'P 21/c'
_cod_database_code 2220889
_cod_database_fobs_code 2220889

loop_
_symmetry_equiv_pos_as_xyz
'x, y, z'
'-x, y+1/2, -z+1/2'
'-x, -y, -z'
'x, -y-1/2, z-1/2'

loop_
_atom_site_type_symbol
_atom_site_label
_atom_site_fract_x
_atom_site_fract_y
_atom_site_fract_z
_atom_site_U_iso_or_equiv
_atom_site_adp_type
_atom_site_calc_flag
_atom_site_refinement_flags
_atom_site_occupancy
_atom_site_disorder_assembly
_atom_site_disorder_group
S S1 0.09625(3) 0.60027(3) 0.62517(2) 0.02474(9) Uani d . 1 . .
Cl Cl1 0.19574(4) 0.61905(4) 0.23352(3) 0.03999(11) Uani d . 1 . .
Cl Cl2 0.22323(4) 0.18815(4) 0.41908(3) 0.03969(11) Uani d . 1 . .
Cl Cl3 0.33122(7) 0.61484(7) 0.99688(3) 0.0735(2) Uani d . 1 . .
C C1 0.27158(11) 0.45474(11) 0.41547(8) 0.0182(2) Uani d . 1 . .
O O1 0.38737(8) 0.46303(10) 0.43625(7) 0.0285(2) Uani d . 1 . .
N N1 0.19003(9) 0.49493(10) 0.47738(8) 0.01915(19) Uani d . 1 . .
H H1 0.1105(19) 0.4841(18) 0.4559(15) 0.030(5) Uiso d . 1 . .
C C2 0.21866(10) 0.55197(10) 0.57210(8) 0.0174(2) Uani d . 1 . .
N N2 0.34238(9) 0.56439(10) 0.61243(8) 0.01918(19) Uani d . 1 . .
H H2 0.394(2) 0.5442(19) 0.5770(15) 0.032(5) Uiso d . 1 . .
C C11 0.20320(10) 0.39859(11) 0.31773(8) 0.0179(2) Uani d . 1 . .
C C12 0.16489(13) 0.46736(13) 0.23029(10) 0.0251(2) Uani d . 1 . .
C C13 0.09985(17) 0.41613(18) 0.14040(11) 0.0394(4) Uani d . 1 . .
H H13 0.0745 0.4639 0.0814 0.047 Uiso calc R 1 . .
C C14 0.07264(17) 0.29526(19) 0.13789(12) 0.0421(4) Uani d . 1 . .
H H14 0.0275 0.2606 0.0770 0.051 Uiso calc R 1 . .
C C15 0.11043(15) 0.22420(15) 0.22299(12) 0.0337(3) Uani d . 1 . .
H H15 0.0923 0.1412 0.2208 0.040 Uiso calc R 1 . .
C C16 0.17558(12) 0.27683(12) 0.31200(10) 0.0232(2) Uani d . 1 . .
C C21 0.39003(11) 0.62132(11) 0.70818(9) 0.0195(2) Uani d . 1 . .
C C22 0.34464(15) 0.58955(14) 0.79662(10) 0.0289(3) Uani d . 1 . .
H H22 0.2822 0.5288 0.7953 0.035 Uiso calc R 1 . .
C C23 0.39279(16) 0.64880(16) 0.88702(10) 0.0340(3) Uani d . 1 . .
C C24 0.48645(15) 0.73570(15) 0.89168(11) 0.0332(3) Uani d . 1 . .
H H24 0.5180 0.7752 0.9541 0.040 Uiso calc R 1 . .
C C25 0.53305(14) 0.76367(15) 0.80313(11) 0.0318(3) Uani d . 1 . .
H H25 0.5984 0.8218 0.8053 0.038 Uiso calc R 1 . .
C C26 0.48479(12) 0.70721(13) 0.71106(10) 0.0246(2) Uani d . 1 . .
H H26 0.5164 0.7273 0.6507 0.030 Uiso calc R 1 . .

loop_
_atom_site_aniso_label
_atom_site_aniso_U_11
_atom_site_aniso_U_22
_atom_site_aniso_U_33
_atom_site_aniso_U_12
_atom_site_aniso_U_13
_atom_site_aniso_U_23
S1 0.01676(13) 0.03383(17) 0.02412(15) -0.00159(11) 0.00495(10) -0.01452(12)
Cl1 0.0485(2) 0.02974(18) 0.0415(2) -0.00112(15) 0.00718(16) 0.00931(14)
Cl2 0.0507(2) 0.02793(17) 0.0402(2) 0.00109(15) 0.00724(16) 0.00754(14)
Cl3 0.1095(5) 0.0945(5) 0.02015(18) -0.0585(4) 0.0216(2) -0.0165(2)
C1 0.0160(4) 0.0228(5) 0.0156(4) 0.0010(4) 0.0018(4) -0.0044(4)
O1 0.0144(4) 0.0461(6) 0.0246(4) 0.0004(4) 0.0023(3) -0.0134(4)
N1 0.0133(4) 0.0275(5) 0.0163(4) -0.0008(3) 0.0016(3) -0.0081(4)
C2 0.0171(5) 0.0197(5) 0.0152(4) -0.0009(4) 0.0018(4) -0.0037(4)
N2 0.0153(4) 0.0266(5) 0.0152(4) -0.0008(4) 0.0015(3) -0.0061(4)
C11 0.0160(4) 0.0231(5) 0.0147(4) -0.0007(4) 0.0030(4) -0.0051(4)
C12 0.0247(6) 0.0317(6) 0.0185(5) -0.0009(5) 0.0023(4) 0.0000(4)
C13 0.0408(8) 0.0571(10) 0.0173(6) -0.0037(7) -0.0037(5) -0.0014(6)
C14 0.0391(8) 0.0612(11) 0.0243(6) -0.0127(8) 0.0002(6) -0.0189(7)
C15 0.0315(7) 0.0355(7) 0.0350(7) -0.0098(6) 0.0080(5) -0.0185(6)
C16 0.0225(5) 0.0246(6) 0.0236(5) -0.0020(4) 0.0070(4) -0.0059(4)
C21 0.0185(5) 0.0235(5) 0.0151(4) -0.0003(4) -0.0005(4) -0.0049(4)
C22 0.0358(7) 0.0330(7) 0.0168(5) -0.0123(5) 0.0015(5) -0.0041(5)
C23 0.0446(8) 0.0414(8) 0.0156(5) -0.0123(7) 0.0041(5) -0.0064(5)
C24 0.0341(7) 0.0410(8) 0.0222(6) -0.0079(6) -0.0016(5) -0.0123(5)
C25 0.0265(6) 0.0382(8) 0.0300(6) -0.0108(5) 0.0027(5) -0.0129(6)
C26 0.0206(5) 0.0305(6) 0.0229(5) -0.0044(5) 0.0038(4) -0.0076(5)

loop_
_atom_type_symbol
_atom_type_description
_atom_type_scat_dispersion_real
_atom_type_scat_dispersion_imag
_atom_type_scat_source
C C 0.0033 0.0016 'International Tables Vol C Tables 4.2.6.8 and 6.1.1.4'
H H 0.0000 0.0000 'International Tables Vol C Tables 4.2.6.8 and 6.1.1.4'
Cl Cl 0.1484 0.1585 'International Tables Vol C Tables 4.2.6.8 and 6.1.1.4'
N N 0.0061 0.0033 'International Tables Vol C Tables 4.2.6.8 and 6.1.1.4'
O O 0.0106 0.0060 'International Tables Vol C Tables 4.2.6.8 and 6.1.1.4'
S S 0.1246 0.1234 'International Tables Vol C Tables 4.2.6.8 and 6.1.1.4'

loop_
_geom_angle_atom_site_label_1
_geom_angle_atom_site_label_2
_geom_angle_atom_site_label_3
_geom_angle_site_symmetry_1
_geom_angle_site_symmetry_3
_geom_angle
_geom_angle_publ_flag
O1 C1 N1 . . 124.03(10) ?
O1 C1 C11 . . 122.98(10) ?
N1 C1 C11 . . 112.99(9) ?
C1 N1 C2 . . 128.90(10) ?
C1 N1 H1 . . 116.6(13) ?
C2 N1 H1 . . 114.5(13) ?
N2 C2 N1 . . 116.98(10) ?
N2 C2 S1 . . 125.50(9) ?
N1 C2 S1 . . 117.52(8) ?
C2 N2 C21 . . 124.95(10) ?
C2 N2 H2 . . 117.2(14) ?
C21 N2 H2 . . 117.5(14) ?
C12 C11 C16 . . 117.79(11) ?
C12 C11 C1 . . 120.90(11) ?
C16 C11 C1 . . 121.31(11) ?
C11 C12 C13 . . 121.04(14) ?
C11 C12 Cl1 . . 119.67(10) ?
C13 C12 Cl1 . . 119.28(12) ?
C14 C13 C12 . . 119.59(15) ?
C14 C13 H13 . . 120.2 ?
C12 C13 H13 . . 120.2 ?
C13 C14 C15 . . 120.85(13) ?
C13 C14 H14 . . 119.6 ?
C15 C14 H14 . . 119.6 ?
C14 C15 C16 . . 118.77(14) ?
C14 C15 H15 . . 120.6 ?
C16 C15 H15 . . 120.6 ?
C15 C16 C11 . . 121.96(13) ?
C15 C16 Cl2 . . 118.99(11) ?
C11 C16 Cl2 . . 119.05(9) ?
C26 C21 C22 . . 120.68(11) ?
C26 C21 N2 . . 118.43(11) ?
C22 C21 N2 . . 120.88(11) ?
C23 C22 C21 . . 118.48(13) ?
C23 C22 H22 . . 120.8 ?
C21 C22 H22 . . 120.8 ?
C24 C23 C22 . . 121.91(13) ?
C24 C23 Cl3 . . 119.18(10) ?
C22 C23 Cl3 . . 118.89(12) ?
C23 C24 C25 . . 118.67(12) ?
C23 C24 H24 . . 120.7 ?
C25 C24 H24 . . 120.7 ?
C24 C25 C26 . . 120.60(13) ?
C24 C25 H25 . . 119.7 ?
C26 C25 H25 . . 119.7 ?
C21 C26 C25 . . 119.62(12) ?
C21 C26 H26 . . 120.2 ?
C25 C26 H26 . . 120.2 ?

loop_
_geom_bond_atom_site_label_1
_geom_bond_atom_site_label_2
_geom_bond_site_symmetry_2
_geom_bond_distance
_geom_bond_publ_flag
S1 C2 . 1.6766(12) ?
Cl1 C12 . 1.7313(15) ?
Cl2 C16 . 1.7386(14) ?
Cl3 C23 . 1.7433(15) ?
C1 O1 . 1.2209(14) ?
C1 N1 . 1.3721(14) ?
C1 C11 . 1.5128(15) ?
N1 C2 . 1.3980(14) ?
N1 H1 . 0.86(2) ?
C2 N2 . 1.3423(14) ?
N2 C21 . 1.4360(14) ?
N2 H2 . 0.82(2) ?
C11 C12 . 1.3957(17) ?
C11 C16 . 1.3957(17) ?
C12 C13 . 1.3971(19) ?
C13 C14 . 1.385(3) ?
C13 H13 . 0.9500 ?
C14 C15 . 1.385(3) ?
C14 H14 . 0.9500 ?
C15 C16 . 1.3951(18) ?
C15 H15 . 0.9500 ?
C21 C26 . 1.3912(18) ?
C21 C22 . 1.3925(18) ?
C22 C23 . 1.3912(18) ?
C22 H22 . 0.9500 ?
C23 C24 . 1.389(2) ?
C24 C25 . 1.390(2) ?
C24 H24 . 0.9500 ?
C25 C26 . 1.3947(17) ?
C25 H25 . 0.9500 ?
C26 H26 . 0.9500 ?

loop_
_geom_hbond_atom_site_label_D
_geom_hbond_atom_site_label_H
_geom_hbond_atom_site_label_A
_geom_hbond_site_symmetry_A
_geom_hbond_distance_DH
_geom_hbond_distance_HA
_geom_hbond_distance_DA
_geom_hbond_angle_DHA
N2 H2 O1 . 0.82(2) 2.07(2) 2.7190(13) 136.0(18)
N2 H2 O1 3_666 0.82(2) 2.37(2) 3.0749(14) 145.5(18)
N1 H1 S1 3_566 0.86(2) 2.47(2) 3.2974(10) 163.6(18)

loop_
_geom_torsion_atom_site_label_1
_geom_torsion_atom_site_label_2
_geom_torsion_atom_site_label_3
_geom_torsion_atom_site_label_4
_geom_torsion_site_symmetry_1
_geom_torsion_site_symmetry_2
_geom_torsion_site_symmetry_3
_geom_torsion_site_symmetry_4
_geom_torsion
_geom_torsion_publ_flag
O1 C1 N1 C2 . . . . 0.6(2) ?
C11 C1 N1 C2 . . . . -179.35(12) ?
C1 N1 C2 N2 . . . . -4.11(19) ?
C1 N1 C2 S1 . . . . 175.27(11) ?
N1 C2 N2 C21 . . . . 179.40(11) ?
S1 C2 N2 C21 . . . . 0.07(18) ?
O1 C1 C11 C12 . . . . -90.46(16) ?
N1 C1 C11 C12 . . . . 89.48(14) ?
O1 C1 C11 C16 . . . . 89.95(16) ?
N1 C1 C11 C16 . . . . -90.11(14) ?
C16 C11 C12 C13 . . . . 0.68(19) ?
C1 C11 C12 C13 . . . . -178.93(13) ?
C16 C11 C12 Cl1 . . . . 179.53(10) ?
C1 C11 C12 Cl1 . . . . -0.07(16) ?
C11 C12 C13 C14 . . . . 0.1(2) ?
Cl1 C12 C13 C14 . . . . -178.73(14) ?
C12 C13 C14 C15 . . . . -0.8(3) ?
C13 C14 C15 C16 . . . . 0.6(2) ?
C14 C15 C16 C11 . . . . 0.2(2) ?
C14 C15 C16 Cl2 . . . . 179.98(12) ?
C12 C11 C16 C15 . . . . -0.86(18) ?
C1 C11 C16 C15 . . . . 178.74(12) ?
C12 C11 C16 Cl2 . . . . 179.39(9) ?
C1 C11 C16 Cl2 . . . . -1.01(16) ?
C2 N2 C21 C26 . . . . -130.55(14) ?
C2 N2 C21 C22 . . . . 50.86(18) ?
C26 C21 C22 C23 . . . . 2.4(2) ?
N2 C21 C22 C23 . . . . -179.07(14) ?
C21 C22 C23 C24 . . . . -1.7(3) ?
C21 C22 C23 Cl3 . . . . 176.96(13) ?
C22 C23 C24 C25 . . . . -0.1(3) ?
Cl3 C23 C24 C25 . . . . -178.76(14) ?
C23 C24 C25 C26 . . . . 1.3(3) ?
C22 C21 C26 C25 . . . . -1.2(2) ?
N2 C21 C26 C25 . . . . -179.82(13) ?
C24 C25 C26 C21 . . . . -0.6(2) ?

loop_
_cod_related_entry_id
_cod_related_entry_database
_cod_related_entry_code
1 ChemSpider 24741471
